data_7216288
loop_
_publ_author_name
'Dale, Sophie H.'
'Elsegood, Mark R. J.'
'Redshaw, Carl'

_publ_section_title
;
 Polymorphism and pseudopolymorphism in calixarenes: acetonitrile
 clathrates of p-But-calix[n]arenes (n = 6 and 8)
;
_journal_issue 65
_journal_name_full CrystEngComm
_journal_page_first 368
_journal_paper_doi 10.1039/b308407h
_journal_volume 5
_journal_year 2003
_chemical_formula_sum 'C96 H124 N4 O8'
_chemical_formula_weight 1461.99
_chemical_name_systematic
;
?
;
_space_group_IT_number 15
_symmetry_cell_setting monoclinic
_symmetry_space_group_name_Hall '-C 2yc'
_symmetry_space_group_name_H-M 'C 1 2/c 1'
_atom_sites_solution_hydrogens geom
_atom_sites_solution_primary direct
_atom_sites_solution_secondary difmap
_audit_creation_method SHELXL-97
_cell_angle_alpha 90.00
_cell_angle_beta 92.251(2)
_cell_angle_gamma 90.00
_cell_formula_units_Z 8
_cell_length_a 38.419(2)
_cell_length_b 21.8067(14)
_cell_length_c 21.1486(13)
_cell_measurement_reflns_used 7547
_cell_measurement_temperature 150(2)
_cell_measurement_theta_max 26.47
_cell_measurement_theta_min 2.16
_cell_volume 17704.4(18)
_computing_cell_refinement 'Bruker SAINT'
_computing_data_collection 'Bruker SMART'
_computing_data_reduction 'Bruker SAINT'
_computing_molecular_graphics 'Bruker SHELXTL'
_computing_publication_material 'Bruker SHELXTL and local programs'
_computing_structure_refinement 'Bruker SHELXTL'
_computing_structure_solution 'Bruker SHELXTL'
_diffrn_ambient_temperature 150(2)
_diffrn_measured_fraction_theta_full 1.000
_diffrn_measured_fraction_theta_max 1.000
_diffrn_measurement_device_type 'Bruker SMART 1000 CCD diffractometer'
_diffrn_measurement_method '\w rotation with narrow frames'
_diffrn_radiation_monochromator graphite
_diffrn_radiation_source 'sealed tube'
_diffrn_radiation_type MoK\a
_diffrn_radiation_wavelength 0.71073
_diffrn_reflns_av_R_equivalents 0.0847
_diffrn_reflns_av_sigmaI/netI 0.0968
_diffrn_reflns_limit_h_max 45
_diffrn_reflns_limit_h_min -45
_diffrn_reflns_limit_k_max 25
_diffrn_reflns_limit_k_min -25
_diffrn_reflns_limit_l_max 25
_diffrn_reflns_limit_l_min -25
_diffrn_reflns_number 63586
_diffrn_reflns_theta_full 25.00
_diffrn_reflns_theta_max 25.00
_diffrn_reflns_theta_min 1.85
_diffrn_standards_decay_% 0
_diffrn_standards_number 0
_exptl_absorpt_coefficient_mu 0.069
_exptl_absorpt_correction_T_max 0.988
_exptl_absorpt_correction_T_min 0.984
_exptl_absorpt_correction_type multi-scan
_exptl_crystal_colour orange
_exptl_crystal_density_diffrn 1.097
_exptl_crystal_density_method 'not measured'
_exptl_crystal_description 'octahedral prism'
_exptl_crystal_F_000 6336
_exptl_crystal_size_max 0.24
_exptl_crystal_size_mid 0.19
_exptl_crystal_size_min 0.17
_refine_diff_density_max 0.712
_refine_diff_density_min -0.551
_refine_diff_density_rms 0.058
_refine_ls_extinction_coef 0.00055(6)
_refine_ls_extinction_expression Fc^*^=kFc[1+0.001xFc^2^\l^3^/sin(2\q)]^-1/4^
_refine_ls_extinction_method SHELXL
_refine_ls_goodness_of_fit_ref 1.041
_refine_ls_hydrogen_treatment constr
_refine_ls_matrix_type full
_refine_ls_number_parameters 1063
_refine_ls_number_reflns 15584
_refine_ls_number_restraints 283
_refine_ls_restrained_S_all 1.045
_refine_ls_R_factor_all 0.1669
_refine_ls_R_factor_gt 0.0694
_refine_ls_shift/su_max 0.002
_refine_ls_shift/su_mean 0.000
_refine_ls_structure_factor_coef Fsqd
_refine_ls_weighting_details 'calc w=1/[\s^2^(Fo^2^)+(0.0707P)^2^+66.3018P] where P=(Fo^2^+2Fc^2^)/3'
_refine_ls_weighting_scheme calc
_refine_ls_wR_factor_gt 0.1635
_refine_ls_wR_factor_ref 0.2365
_reflns_number_gt 7431
_reflns_number_total 15584
_reflns_threshold_expression I>2\s(I)
_cod_data_source_file b308407h.txt
_cod_data_source_block 3
_cod_original_cell_volume 17704.7(19)
_cod_original_sg_symbol_H-M C2/c
_cod_database_code 7216288

loop_
_symmetry_equiv_pos_as_xyz
'x, y, z'
'-x, y, -z+1/2'
'x+1/2, y+1/2, z'
'-x+1/2, y+1/2, -z+1/2'
'-x, -y, -z'
'x, -y, z-1/2'
'-x+1/2, -y+1/2, -z'
'x+1/2, -y+1/2, z-1/2'

loop_
_atom_site_label
_atom_site_type_symbol
_atom_site_fract_x
_atom_site_fract_y
_atom_site_fract_z
_atom_site_U_iso_or_equiv
_atom_site_adp_type
_atom_site_occupancy
_atom_site_symmetry_multiplicity
_atom_site_calc_flag
_atom_site_refinement_flags
_atom_site_disorder_assembly
_atom_site_disorder_group
O1 O 0.29604(7) 0.01950(14) 0.50090(15) 0.0439(8) Uani 1 1 d . . .
H1 H 0.2767 0.0078 0.4856 0.066 Uiso 1 1 calc R . .
O2 O 0.31109(7) 0.13080(13) 0.54994(16) 0.0446(8) Uani 1 1 d D . .
H2 H 0.3035 0.0987 0.5323 0.067 Uiso 1 1 calc R . .
O3 O 0.27908(7) 0.23023(14) 0.59001(15) 0.0434(8) Uani 1 1 d . . .
H3 H 0.2900 0.1995 0.5772 0.065 Uiso 1 1 calc RD . .
O4 O 0.21438(7) 0.26469(14) 0.59653(17) 0.0473(8) Uani 1 1 d . . .
H4 H 0.2356 0.2590 0.5907 0.071 Uiso 1 1 calc R . .
O5 O 0.15662(7) 0.22440(14) 0.54127(16) 0.0465(8) Uani 1 1 d D . .
H5 H 0.1743 0.2391 0.5603 0.070 Uiso 1 1 calc R . .
O6 O 0.13526(7) 0.11991(14) 0.48538(16) 0.0456(8) Uani 1 1 d . . .
H6 H 0.1410 0.1547 0.4992 0.068 Uiso 1 1 calc RD . .
O7 O 0.16747(7) 0.01813(14) 0.43879(16) 0.0452(8) Uani 1 1 d . . .
H7 H 0.1566 0.0484 0.4525 0.068 Uiso 1 1 calc R . .
O8 O 0.23461(8) -0.02727(14) 0.44848(17) 0.0479(8) Uani 1 1 d . . .
H8 H 0.2140 -0.0144 0.4463 0.072 Uiso 1 1 calc R . .
C1 C 0.32192(10) -0.01913(19) 0.4808(2) 0.0326(10) Uani 1 1 d . . .
C2 C 0.31712(10) -0.0820(2) 0.4804(2) 0.0352(10) Uani 1 1 d . . .
C3 C 0.34363(11) -0.1191(2) 0.4589(2) 0.0363(10) Uani 1 1 d . . .
H3A H 0.3402 -0.1622 0.4580 0.044 Uiso 1 1 calc R . .
C4 C 0.37492(11) -0.0957(2) 0.4386(2) 0.0374(11) Uani 1 1 d . . .
C5 C 0.37899(11) -0.03220(19) 0.4419(2) 0.0352(10) Uani 1 1 d . . .
H5A H 0.4003 -0.0149 0.4294 0.042 Uiso 1 1 calc R . .
C6 C 0.35330(11) 0.00675(19) 0.4627(2) 0.0356(10) Uani 1 1 d . . .
C7 C 0.40284(12) -0.1385(2) 0.4136(2) 0.0448(12) Uani 1 1 d . . .
C8 C 0.38893(15) -0.1656(3) 0.3513(3) 0.085(2) Uani 1 1 d . . .
H8A H 0.3685 -0.1910 0.3590 0.127 Uiso 1 1 calc R . .
H8B H 0.4070 -0.1909 0.3329 0.127 Uiso 1 1 calc R . .
H8C H 0.3823 -0.1324 0.3220 0.127 Uiso 1 1 calc R . .
C9 C 0.41065(17) -0.1905(3) 0.4609(4) 0.091(2) Uani 1 1 d . . .
H9A H 0.4194 -0.1731 0.5012 0.136 Uiso 1 1 calc R . .
H9B H 0.4283 -0.2178 0.4441 0.136 Uiso 1 1 calc R . .
H9C H 0.3893 -0.2137 0.4676 0.136 Uiso 1 1 calc R . .
C10 C 0.43674(14) -0.1055(3) 0.4027(4) 0.084(2) Uani 1 1 d . . .
H10A H 0.4328 -0.0735 0.3706 0.126 Uiso 1 1 calc R . .
H10B H 0.4540 -0.1349 0.3880 0.126 Uiso 1 1 calc R . .
H10C H 0.4454 -0.0867 0.4423 0.126 Uiso 1 1 calc R . .
C11 C 0.35991(11) 0.07480(19) 0.4676(2) 0.0357(10) Uani 1 1 d . . .
H11A H 0.3792 0.0860 0.4402 0.043 Uiso 1 1 calc R . .
H11B H 0.3388 0.0973 0.4523 0.043 Uiso 1 1 calc R . .
C12 C 0.34482(10) 0.12081(19) 0.5734(2) 0.0336(10) Uani 1 1 d . . .
C13 C 0.36907(11) 0.09348(19) 0.5347(2) 0.0338(10) Uani 1 1 d . . .
C14 C 0.40257(11) 0.08301(19) 0.5609(2) 0.0359(10) Uani 1 1 d . . .
H14 H 0.4194 0.0646 0.5352 0.043 Uiso 1 1 calc R . .
C15 C 0.41236(11) 0.09828(19) 0.6225(2) 0.0357(10) Uani 1 1 d . . .
C16 C 0.38731(11) 0.12676(19) 0.6586(2) 0.0370(11) Uani 1 1 d . . .
H16 H 0.3936 0.1388 0.7006 0.044 Uiso 1 1 calc R . .
C17 C 0.35357(11) 0.13817(19) 0.6354(2) 0.0349(10) Uani 1 1 d . . .
C18 C 0.44870(11) 0.0865(2) 0.6518(2) 0.0443(12) Uani 1 1 d . . .
C19 C 0.46696(13) 0.1478(2) 0.6648(3) 0.0640(16) Uani 1 1 d . . .
H19A H 0.4701 0.1693 0.6247 0.096 Uiso 1 1 calc R . .
H19B H 0.4897 0.1405 0.6859 0.096 Uiso 1 1 calc R . .
H19C H 0.4527 0.1730 0.6921 0.096 Uiso 1 1 calc R . .
C20 C 0.44577(13) 0.0511(3) 0.7140(3) 0.0666(16) Uani 1 1 d . . .
H20A H 0.4325 0.0755 0.7436 0.100 Uiso 1 1 calc R . .
H20B H 0.4691 0.0432 0.7324 0.100 Uiso 1 1 calc R . .
H20C H 0.4338 0.0120 0.7057 0.100 Uiso 1 1 calc R . .
C21 C 0.47128(12) 0.0485(3) 0.6082(3) 0.0613(15) Uani 1 1 d . . .
H21A H 0.4597 0.0093 0.5987 0.092 Uiso 1 1 calc R . .
H21B H 0.4940 0.0408 0.6294 0.092 Uiso 1 1 calc R . .
H21C H 0.4745 0.0711 0.5688 0.092 Uiso 1 1 calc R . .
C22 C 0.32752(11) 0.16783(19) 0.6769(2) 0.0375(11) Uani 1 1 d . . .
H22A H 0.3338 0.1578 0.7216 0.045 Uiso 1 1 calc R . .
H22B H 0.3043 0.1499 0.6669 0.045 Uiso 1 1 calc R . .
C23 C 0.30092(10) 0.26500(19) 0.6293(2) 0.0329(10) Uani 1 1 d . . .
C24 C 0.32502(10) 0.23693(19) 0.6704(2) 0.0336(10) Uani 1 1 d . . .
C25 C 0.34644(11) 0.27421(19) 0.7091(2) 0.0359(10) Uani 1 1 d . . .
H25 H 0.3635 0.2553 0.7364 0.043 Uiso 1 1 calc R . .
C26 C 0.34390(11) 0.3378(2) 0.7092(2) 0.0364(10) Uani 1 1 d . . .
C27 C 0.31847(11) 0.3634(2) 0.6682(2) 0.0371(10) Uani 1 1 d . . .
H27 H 0.3160 0.4067 0.6675 0.044 Uiso 1 1 calc R . .
C28 C 0.29664(10) 0.32866(19) 0.6284(2) 0.0338(10) Uani 1 1 d . . .
C29 C 0.36727(12) 0.3785(2) 0.7520(2) 0.0415(11) Uani 1 1 d . . .
C30 C 0.34630(18) 0.4302(3) 0.7798(3) 0.091(2) Uani 1 1 d . . .
H30A H 0.3255 0.4133 0.7987 0.136 Uiso 1 1 calc R . .
H30B H 0.3393 0.4592 0.7463 0.136 Uiso 1 1 calc R . .
H30C H 0.3605 0.4514 0.8125 0.136 Uiso 1 1 calc R . .
C31 C 0.38276(18) 0.3437(3) 0.8077(3) 0.088(2) Uani 1 1 d . . .
H31A H 0.3642 0.3224 0.8294 0.132 Uiso 1 1 calc R . .
H31B H 0.3945 0.3725 0.8371 0.132 Uiso 1 1 calc R . .
H31C H 0.3996 0.3138 0.7930 0.132 Uiso 1 1 calc R . .
C32 C 0.39525(19) 0.4063(4) 0.7128(3) 0.115(3) Uani 1 1 d . . .
H32A H 0.4086 0.4362 0.7384 0.172 Uiso 1 1 calc R . .
H32B H 0.3844 0.4268 0.6758 0.172 Uiso 1 1 calc R . .
H32C H 0.4108 0.3739 0.6988 0.172 Uiso 1 1 calc R . .
C33 C 0.26781(10) 0.3589(2) 0.5890(2) 0.0348(10) Uani 1 1 d . . .
H33A H 0.2628 0.3340 0.5506 0.042 Uiso 1 1 calc R . .
H33B H 0.2757 0.3998 0.5753 0.042 Uiso 1 1 calc R . .
C34 C 0.21009(10) 0.31955(19) 0.6283(2) 0.0341(10) Uani 1 1 d . . .
C35 C 0.23464(10) 0.36612(19) 0.6248(2) 0.0334(10) Uani 1 1 d . . .
C36 C 0.22844(11) 0.42011(19) 0.6583(2) 0.0351(10) Uani 1 1 d . . .
H36 H 0.2449 0.4525 0.6562 0.042 Uiso 1 1 calc R . .
C37 C 0.19936(11) 0.42865(19) 0.6946(2) 0.0360(10) Uani 1 1 d . A .
C38 C 0.17561(11) 0.38055(19) 0.6960(2) 0.0358(10) Uani 1 1 d . . .
H38 H 0.1553 0.3852 0.7198 0.043 Uiso 1 1 calc R . .
C39 C 0.18064(10) 0.32582(19) 0.6637(2) 0.0340(10) Uani 1 1 d . . .
C40 C 0.19410(11) 0.4880(2) 0.7323(2) 0.0429(11) Uani 1 1 d DU . .
C41 C 0.2043(3) 0.4770(4) 0.8007(4) 0.088(4) Uani 0.683(11) 1 d PDU A 1
H41A H 0.2010 0.5148 0.8249 0.132 Uiso 0.683(11) 1 calc PR A 1
H41B H 0.2289 0.4647 0.8044 0.132 Uiso 0.683(11) 1 calc PR A 1
H41C H 0.1898 0.4444 0.8175 0.132 Uiso 0.683(11) 1 calc PR A 1
C42 C 0.2120(4) 0.5424(4) 0.7053(7) 0.112(5) Uani 0.683(11) 1 d PDU A 1
H42A H 0.2051 0.5466 0.6604 0.169 Uiso 0.683(11) 1 calc PR A 1
H42B H 0.2373 0.5367 0.7097 0.169 Uiso 0.683(11) 1 calc PR A 1
H42C H 0.2053 0.5794 0.7281 0.169 Uiso 0.683(11) 1 calc PR A 1
C43 C 0.15428(18) 0.5041(4) 0.7314(5) 0.063(3) Uani 0.683(11) 1 d PDU A 1
H43A H 0.1461 0.5132 0.6879 0.095 Uiso 0.683(11) 1 calc PR A 1
H43B H 0.1506 0.5400 0.7582 0.095 Uiso 0.683(11) 1 calc PR A 1
H43C H 0.1412 0.4692 0.7474 0.095 Uiso 0.683(11) 1 calc PR A 1
C41X C 0.2286(4) 0.4938(8) 0.7764(8) 0.052(5) Uiso 0.317(11) 1 d PDU A 2
H41D H 0.2491 0.4928 0.7501 0.078 Uiso 0.317(11) 1 calc PR A 2
H41E H 0.2298 0.4596 0.8064 0.078 Uiso 0.317(11) 1 calc PR A 2
H41F H 0.2282 0.5327 0.7997 0.078 Uiso 0.317(11) 1 calc PR A 2
C42X C 0.1957(4) 0.5420(8) 0.6884(8) 0.043(5) Uiso 0.317(11) 1 d PDU A 2
H42D H 0.2178 0.5412 0.6667 0.065 Uiso 0.317(11) 1 calc PR A 2
H42E H 0.1942 0.5800 0.7128 0.065 Uiso 0.317(11) 1 calc PR A 2
H42F H 0.1763 0.5399 0.6571 0.065 Uiso 0.317(11) 1 calc PR A 2
C43X C 0.1648(4) 0.4858(8) 0.7751(8) 0.057(5) Uiso 0.317(11) 1 d PDU A 2
H43D H 0.1634 0.5248 0.7979 0.086 Uiso 0.317(11) 1 calc PR A 2
H43E H 0.1685 0.4523 0.8055 0.086 Uiso 0.317(11) 1 calc PR A 2
H43F H 0.1431 0.4789 0.7503 0.086 Uiso 0.317(11) 1 calc PR A 2
C44 C 0.15412(11) 0.27453(19) 0.6689(2) 0.0377(11) Uani 1 1 d . . .
H44A H 0.1660 0.2346 0.6640 0.045 Uiso 1 1 calc R . .
H44B H 0.1444 0.2756 0.7116 0.045 Uiso 1 1 calc R . .
C45 C 0.12727(10) 0.25637(19) 0.5587(2) 0.0354(10) Uani 1 1 d . . .
C46 C 0.12456(11) 0.27956(19) 0.6196(2) 0.0354(10) Uani 1 1 d . . .
C47 C 0.09386(10) 0.30890(19) 0.6349(2) 0.0364(10) Uani 1 1 d . . .
H47 H 0.0918 0.3248 0.6764 0.044 Uiso 1 1 calc R . .
C48 C 0.06583(11) 0.3157(2) 0.5908(2) 0.0388(11) Uani 1 1 d . . .
C49 C 0.06987(10) 0.29275(19) 0.5307(2) 0.0370(11) Uani 1 1 d . . .
H49 H 0.0514 0.2974 0.4999 0.044 Uiso 1 1 calc R . .
C50 C 0.10039(11) 0.26295(19) 0.5135(2) 0.0365(10) Uani 1 1 d . . .
C51 C 0.03267(11) 0.3477(2) 0.6114(2) 0.0430(12) Uani 1 1 d . . .
C52 C 0.01925(13) 0.3162(3) 0.6700(3) 0.0610(15) Uani 1 1 d . . .
H52A H 0.0149 0.2728 0.6608 0.091 Uiso 1 1 calc R . .
H52B H -0.0024 0.3358 0.6821 0.091 Uiso 1 1 calc R . .
H52C H 0.0367 0.3197 0.7049 0.091 Uiso 1 1 calc R . .
C53 C 0.00346(13) 0.3451(3) 0.5598(3) 0.0654(16) Uani 1 1 d . . .
H53A H 0.0108 0.3672 0.5222 0.098 Uiso 1 1 calc R . .
H53B H -0.0176 0.3642 0.5755 0.098 Uiso 1 1 calc R . .
H53C H -0.0015 0.3022 0.5487 0.098 Uiso 1 1 calc R . .
C54 C 0.04076(14) 0.4146(2) 0.6272(3) 0.0721(18) Uani 1 1 d . . .
H54A H 0.0601 0.4166 0.6587 0.108 Uiso 1 1 calc R . .
H54B H 0.0201 0.4341 0.6441 0.108 Uiso 1 1 calc R . .
H54C H 0.0473 0.4361 0.5887 0.108 Uiso 1 1 calc R . .
C55 C 0.10315(12) 0.2362(2) 0.4477(2) 0.0410(11) Uani 1 1 d . . .
H55A H 0.0926 0.2649 0.4162 0.049 Uiso 1 1 calc R . .
H55B H 0.1280 0.2309 0.4382 0.049 Uiso 1 1 calc R . .
C56 C 0.10055(11) 0.1210(2) 0.4641(2) 0.0377(11) Uani 1 1 d . . .
C57 C 0.08486(11) 0.1752(2) 0.4430(2) 0.0395(11) Uani 1 1 d . . .
C58 C 0.05038(12) 0.1722(2) 0.4203(2) 0.0452(12) Uani 1 1 d . . .
H58 H 0.0395 0.2088 0.4052 0.054 Uiso 1 1 calc R . .
C59 C 0.03126(12) 0.1184(2) 0.4188(2) 0.0477(12) Uani 1 1 d . B .
C60 C 0.04777(11) 0.0658(2) 0.4423(2) 0.0454(12) Uani 1 1 d . . .
H60 H 0.0351 0.0283 0.4424 0.054 Uiso 1 1 calc R . .
C61 C 0.08213(11) 0.0662(2) 0.4655(2) 0.0394(11) Uani 1 1 d . . .
C62 C -0.00655(13) 0.1169(3) 0.3925(3) 0.0616(14) Uani 1 1 d DU . .
C63 C -0.0291(4) 0.1475(9) 0.4416(8) 0.085(5) Uani 0.54(2) 1 d PDU B 1
H63A H -0.0259 0.1263 0.4823 0.127 Uiso 0.54(2) 1 calc PR B 1
H63B H -0.0537 0.1453 0.4274 0.127 Uiso 0.54(2) 1 calc PR B 1
H63C H -0.0222 0.1905 0.4467 0.127 Uiso 0.54(2) 1 calc PR B 1
C64 C -0.0093(4) 0.1455(12) 0.3297(7) 0.111(7) Uani 0.54(2) 1 d PDU B 1
H64A H -0.0336 0.1443 0.3137 0.166 Uiso 0.54(2) 1 calc PR B 1
H64B H 0.0054 0.1232 0.3006 0.166 Uiso 0.54(2) 1 calc PR B 1
H64C H -0.0015 0.1883 0.3327 0.166 Uiso 0.54(2) 1 calc PR B 1
C65 C -0.0210(3) 0.0488(5) 0.3882(11) 0.088(5) Uani 0.54(2) 1 d PDU B 1
H65A H -0.0191 0.0296 0.4301 0.132 Uiso 0.54(2) 1 calc PR B 1
H65B H -0.0073 0.0252 0.3585 0.132 Uiso 0.54(2) 1 calc PR B 1
H65C H -0.0454 0.0494 0.3732 0.132 Uiso 0.54(2) 1 calc PR B 1
C63X C -0.0303(5) 0.1082(13) 0.4462(9) 0.101(7) Uani 0.46(2) 1 d PDU B 2
H63D H -0.0545 0.1074 0.4298 0.151 Uiso 0.46(2) 1 calc PR B 2
H63E H -0.0272 0.1421 0.4763 0.151 Uiso 0.46(2) 1 calc PR B 2
H63F H -0.0248 0.0694 0.4676 0.151 Uiso 0.46(2) 1 calc PR B 2
C64X C -0.0168(4) 0.1792(7) 0.3600(11) 0.080(5) Uani 0.46(2) 1 d PDU B 2
H64D H -0.0022 0.1859 0.3236 0.120 Uiso 0.46(2) 1 calc PR B 2
H64E H -0.0131 0.2128 0.3904 0.120 Uiso 0.46(2) 1 calc PR B 2
H64F H -0.0413 0.1780 0.3458 0.120 Uiso 0.46(2) 1 calc PR B 2
C65X C -0.0098(5) 0.0684(11) 0.3391(12) 0.114(9) Uani 0.46(2) 1 d PDU B 2
H65D H 0.0072 0.0773 0.3070 0.170 Uiso 0.46(2) 1 calc PR B 2
H65E H -0.0334 0.0696 0.3197 0.170 Uiso 0.46(2) 1 calc PR B 2
H65F H -0.0052 0.0275 0.3569 0.170 Uiso 0.46(2) 1 calc PR B 2
C66 C 0.09866(12) 0.0076(2) 0.4903(2) 0.0420(11) Uani 1 1 d . . .
H66A H 0.0814 -0.0156 0.5144 0.050 Uiso 1 1 calc R . .
H66B H 0.1185 0.0178 0.5196 0.050 Uiso 1 1 calc R . .
C67 C 0.14393(11) -0.02431(19) 0.4129(2) 0.0361(10) Uani 1 1 d . . .
C68 C 0.11136(11) -0.0322(2) 0.4374(2) 0.0382(11) Uani 1 1 d . . .
C69 C 0.08967(12) -0.0773(2) 0.4106(2) 0.0450(12) Uani 1 1 d . . .
H69 H 0.0672 -0.0828 0.4271 0.054 Uiso 1 1 calc R . .
C70 C 0.09937(11) -0.1143(2) 0.3609(2) 0.0428(11) Uani 1 1 d . . .
C71 C 0.13207(11) -0.1041(2) 0.3373(2) 0.0410(11) Uani 1 1 d . . .
H71 H 0.1394 -0.1283 0.3029 0.049 Uiso 1 1 calc R . .
C72 C 0.15474(11) -0.0591(2) 0.3627(2) 0.0364(10) Uani 1 1 d . . .
C73 C 0.07483(13) -0.1641(3) 0.3347(3) 0.0594(15) Uani 1 1 d . . .
C74 C 0.0654(2) -0.2072(3) 0.3883(4) 0.106(3) Uani 1 1 d . . .
H74A H 0.0504 -0.1856 0.4174 0.159 Uiso 1 1 calc R . .
H74B H 0.0867 -0.2207 0.4112 0.159 Uiso 1 1 calc R . .
H74C H 0.0530 -0.2429 0.3706 0.159 Uiso 1 1 calc R . .
C75 C 0.09143(15) -0.2021(3) 0.2831(3) 0.0783(19) Uani 1 1 d . . .
H75A H 0.0753 -0.2347 0.2691 0.117 Uiso 1 1 calc R . .
H75B H 0.1131 -0.2205 0.3001 0.117 Uiso 1 1 calc R . .
H75C H 0.0965 -0.1756 0.2472 0.117 Uiso 1 1 calc R . .
C76 C 0.04229(16) -0.1336(4) 0.3054(4) 0.116(3) Uani 1 1 d . . .
H76A H 0.0491 -0.1033 0.2740 0.175 Uiso 1 1 calc R . .
H76B H 0.0295 -0.1132 0.3386 0.175 Uiso 1 1 calc R . .
H76C H 0.0274 -0.1648 0.2848 0.175 Uiso 1 1 calc R . .
C77 C 0.19058(11) -0.0533(2) 0.3367(2) 0.0401(11) Uani 1 1 d . . .
H77A H 0.1891 -0.0602 0.2904 0.048 Uiso 1 1 calc R . .
H77B H 0.1994 -0.0112 0.3443 0.048 Uiso 1 1 calc R . .
C78 C 0.23609(10) -0.0854(2) 0.4209(2) 0.0368(11) Uani 1 1 d . . .
C79 C 0.21579(11) -0.0986(2) 0.3668(2) 0.0371(11) Uani 1 1 d . . .
C80 C 0.21876(11) -0.1568(2) 0.3409(2) 0.0385(11) Uani 1 1 d . . .
H80 H 0.2052 -0.1663 0.3037 0.046 Uiso 1 1 calc R . .
C81 C 0.24065(11) -0.2020(2) 0.3667(2) 0.0373(10) Uani 1 1 d . . .
C82 C 0.26083(11) -0.1857(2) 0.4198(2) 0.0363(10) Uani 1 1 d . . .
H82 H 0.2764 -0.2152 0.4381 0.044 Uiso 1 1 calc R . .
C83 C 0.25930(11) -0.1277(2) 0.4475(2) 0.0360(10) Uani 1 1 d . . .
C84 C 0.24181(12) -0.2651(2) 0.3353(2) 0.0440(12) Uani 1 1 d . . .
C85 C 0.25267(16) -0.2584(3) 0.2667(2) 0.0651(16) Uani 1 1 d . . .
H85A H 0.2358 -0.2325 0.2434 0.098 Uiso 1 1 calc R . .
H85B H 0.2534 -0.2989 0.2469 0.098 Uiso 1 1 calc R . .
H85C H 0.2758 -0.2394 0.2662 0.098 Uiso 1 1 calc R . .
C86 C 0.26774(13) -0.3078(2) 0.3699(3) 0.0584(14) Uani 1 1 d . . .
H86A H 0.2913 -0.2912 0.3671 0.088 Uiso 1 1 calc R . .
H86B H 0.2667 -0.3485 0.3502 0.088 Uiso 1 1 calc R . .
H86C H 0.2618 -0.3111 0.4144 0.088 Uiso 1 1 calc R . .
C87 C 0.20548(13) -0.2941(2) 0.3355(3) 0.0586(14) Uani 1 1 d . . .
H87A H 0.1986 -0.2998 0.3793 0.088 Uiso 1 1 calc R . .
H87B H 0.2059 -0.3339 0.3141 0.088 Uiso 1 1 calc R . .
H87C H 0.1887 -0.2671 0.3133 0.088 Uiso 1 1 calc R . .
C88 C 0.28372(11) -0.1115(2) 0.5027(2) 0.0385(11) Uani 1 1 d . . .
H88A H 0.2896 -0.1491 0.5271 0.046 Uiso 1 1 calc R . .
H88B H 0.2719 -0.0828 0.5311 0.046 Uiso 1 1 calc R . .
N1 N 0.3329(4) -0.2945(9) 0.5130(8) 0.334(11) Uani 1 1 d DU . .
C89 C 0.3353(9) -0.3410(11) 0.4919(18) 0.412(15) Uani 1 1 d DU . .
C90 C 0.3251(4) -0.3967(8) 0.4607(6) 0.321(12) Uani 1 1 d DU . .
H90A H 0.3018 -0.3916 0.4405 0.482 Uiso 1 1 calc R . .
H90B H 0.3245 -0.4301 0.4917 0.482 Uiso 1 1 calc R . .
H90C H 0.3418 -0.4067 0.4285 0.482 Uiso 1 1 calc R . .
N2 N 0.1063(5) 0.0777(8) 0.6456(5) 0.283(10) Uani 0.825(7) 1 d PDU C 1
C91 C 0.0834(3) 0.1072(5) 0.6292(5) 0.134(5) Uani 0.825(7) 1 d PDU C 1
C92 C 0.0563(2) 0.1448(3) 0.6092(3) 0.086(2) Uani 0.825(7) 1 d PDU C 1
N2X N 0.0130(8) 0.0726(16) 0.5824(16) 0.086(10) Uani 0.175(7) 1 d PDU C 2
C91X C 0.0349(9) 0.1044(15) 0.5935(17) 0.065(8) Uani 0.175(7) 1 d PDU C 2
C92X C 0.0563(2) 0.1448(3) 0.6092(3) 0.086(2) Uani 0.17 1 d PU C 2
N3 N 0.4128(2) -0.1285(3) 0.7032(3) 0.122(2) Uani 1 1 d DU . .
C93 C 0.39916(17) -0.1088(3) 0.6603(3) 0.0731(17) Uani 1 1 d DU . .
C94 C 0.3822(2) -0.0806(5) 0.6072(3) 0.136(4) Uani 1 1 d DU . .
H94A H 0.3708 -0.0428 0.6206 0.204 Uiso 1 1 calc R . .
H94B H 0.3646 -0.1086 0.5888 0.204 Uiso 1 1 calc R . .
H94C H 0.3993 -0.0708 0.5756 0.204 Uiso 1 1 calc R . .
N4 N 0.2290(4) 0.0824(9) 0.5579(6) 0.291(8) Uani 1 1 d DU . .
C95 C 0.2126(3) 0.0804(5) 0.5975(5) 0.129(3) Uani 1 1 d DU . .
C96 C 0.1911(4) 0.0940(7) 0.6467(6) 0.288(10) Uani 1 1 d DU . .
H96A H 0.2045 0.1158 0.6800 0.432 Uiso 1 1 calc R . .
H96B H 0.1818 0.0558 0.6639 0.432 Uiso 1 1 calc R . .
H96C H 0.1718 0.1198 0.6309 0.432 Uiso 1 1 calc R . .

loop_
_atom_site_aniso_label
_atom_site_aniso_U_11
_atom_site_aniso_U_22
_atom_site_aniso_U_33
_atom_site_aniso_U_23
_atom_site_aniso_U_13
_atom_site_aniso_U_12
O1 0.0301(16) 0.0439(19) 0.058(2) -0.0106(16) 0.0013(15) 0.0023(14)
O2 0.0303(16) 0.0393(18) 0.063(2) -0.0109(16) -0.0119(15) 0.0034(14)
O3 0.0287(16) 0.0417(19) 0.059(2) -0.0163(16) -0.0045(15) 0.0037(14)
O4 0.0275(16) 0.0410(18) 0.073(2) -0.0191(17) -0.0033(16) 0.0035(14)
O5 0.0269(16) 0.048(2) 0.065(2) -0.0188(17) -0.0006(15) 0.0012(14)
O6 0.0309(17) 0.0459(19) 0.059(2) -0.0127(17) -0.0069(15) -0.0028(14)
O7 0.0345(17) 0.0372(18) 0.064(2) -0.0092(16) -0.0011(16) -0.0034(14)
O8 0.0343(17) 0.0372(18) 0.072(2) -0.0101(17) -0.0006(17) 0.0015(14)
C1 0.026(2) 0.035(2) 0.037(3) -0.003(2) -0.0002(18) 0.0011(19)
C2 0.028(2) 0.040(3) 0.037(3) -0.001(2) -0.0021(19) -0.0013(19)
C3 0.034(2) 0.035(2) 0.039(3) 0.000(2) -0.006(2) -0.001(2)
C4 0.033(2) 0.038(3) 0.041(3) -0.004(2) -0.002(2) 0.002(2)
C5 0.031(2) 0.038(3) 0.037(3) -0.001(2) -0.0018(19) -0.0012(19)
C6 0.035(2) 0.034(2) 0.038(3) -0.003(2) -0.003(2) 0.000(2)
C7 0.037(3) 0.044(3) 0.053(3) -0.005(2) 0.002(2) 0.002(2)
C8 0.059(4) 0.103(5) 0.094(5) -0.051(4) 0.009(3) 0.002(4)
C9 0.071(4) 0.077(5) 0.125(6) 0.025(4) 0.024(4) 0.034(4)
C10 0.046(3) 0.075(4) 0.132(6) -0.027(4) 0.026(4) 0.000(3)
C11 0.030(2) 0.033(2) 0.044(3) 0.000(2) 0.000(2) -0.0009(19)
C12 0.024(2) 0.031(2) 0.045(3) 0.002(2) -0.0073(19) 0.0028(18)
C13 0.031(2) 0.030(2) 0.040(3) -0.001(2) -0.003(2) -0.0023(19)
C14 0.027(2) 0.037(2) 0.044(3) 0.002(2) 0.000(2) 0.0022(19)
C15 0.030(2) 0.031(2) 0.045(3) 0.004(2) -0.005(2) 0.0028(19)
C16 0.035(2) 0.033(2) 0.042(3) 0.001(2) -0.004(2) 0.000(2)
C17 0.031(2) 0.030(2) 0.044(3) 0.002(2) -0.002(2) 0.0025(19)
C18 0.033(2) 0.046(3) 0.054(3) 0.002(2) -0.006(2) 0.003(2)
C19 0.040(3) 0.062(4) 0.089(4) -0.011(3) -0.016(3) 0.001(3)
C20 0.043(3) 0.085(4) 0.071(4) 0.023(3) -0.012(3) 0.010(3)
C21 0.034(3) 0.070(4) 0.079(4) -0.007(3) -0.011(3) 0.014(3)
C22 0.033(2) 0.033(2) 0.047(3) 0.001(2) 0.003(2) -0.0026(19)
C23 0.025(2) 0.034(2) 0.040(3) -0.005(2) 0.0018(19) -0.0007(18)
C24 0.028(2) 0.033(2) 0.041(3) 0.000(2) 0.005(2) 0.0021(19)
C25 0.030(2) 0.036(3) 0.042(3) 0.003(2) 0.000(2) 0.0049(19)
C26 0.031(2) 0.036(3) 0.042(3) -0.001(2) -0.002(2) 0.0017(19)
C27 0.032(2) 0.034(2) 0.046(3) 0.000(2) -0.001(2) 0.0027(19)
C28 0.029(2) 0.035(2) 0.037(3) 0.000(2) 0.0018(19) -0.0005(19)
C29 0.039(3) 0.041(3) 0.044(3) -0.002(2) -0.004(2) -0.004(2)
C30 0.103(5) 0.067(4) 0.098(5) -0.040(4) -0.048(4) 0.026(4)
C31 0.112(5) 0.057(4) 0.089(5) 0.002(3) -0.065(4) -0.004(4)
C32 0.097(5) 0.163(8) 0.084(5) -0.042(5) 0.017(4) -0.087(5)
C33 0.030(2) 0.035(2) 0.039(3) -0.003(2) -0.0036(19) 0.0020(19)
C34 0.027(2) 0.033(2) 0.042(3) -0.005(2) -0.0053(19) 0.0028(19)
C35 0.024(2) 0.035(2) 0.041(3) 0.001(2) -0.0022(19) 0.0047(18)
C36 0.032(2) 0.033(2) 0.040(3) 0.000(2) -0.001(2) -0.0018(19)
C37 0.035(2) 0.032(2) 0.040(3) -0.002(2) -0.002(2) 0.002(2)
C38 0.031(2) 0.035(2) 0.042(3) -0.001(2) -0.001(2) 0.0036(19)
C39 0.027(2) 0.030(2) 0.044(3) -0.001(2) -0.003(2) 0.0001(18)
C40 0.050(3) 0.034(3) 0.046(3) -0.006(2) 0.005(2) -0.002(2)
C41 0.119(10) 0.080(7) 0.063(5) -0.040(5) -0.026(6) 0.037(6)
C42 0.135(11) 0.043(5) 0.167(11) -0.042(6) 0.102(10) -0.039(7)
C43 0.055(4) 0.046(5) 0.089(7) -0.028(5) 0.004(4) 0.012(4)
C44 0.031(2) 0.034(2) 0.047(3) -0.002(2) 0.000(2) -0.0010(19)
C45 0.025(2) 0.031(2) 0.050(3) -0.003(2) 0.002(2) -0.0010(18)
C46 0.031(2) 0.030(2) 0.045(3) -0.001(2) -0.003(2) -0.0053(19)
C47 0.030(2) 0.036(2) 0.043(3) -0.003(2) 0.000(2) -0.0023(19)
C48 0.030(2) 0.036(3) 0.050(3) 0.002(2) 0.004(2) -0.0013(19)
C49 0.025(2) 0.040(3) 0.045(3) 0.001(2) -0.005(2) -0.0014(19)
C50 0.033(2) 0.034(2) 0.043(3) 0.002(2) 0.002(2) -0.0034(19)
C51 0.028(2) 0.046(3) 0.055(3) -0.001(2) 0.003(2) 0.004(2)
C52 0.042(3) 0.082(4) 0.059(4) 0.007(3) 0.012(3) 0.008(3)
C53 0.037(3) 0.098(5) 0.061(4) -0.002(3) -0.001(3) 0.019(3)
C54 0.051(3) 0.046(3) 0.121(5) -0.011(3) 0.010(3) 0.015(3)
C55 0.036(2) 0.043(3) 0.044(3) -0.001(2) 0.000(2) 0.000(2)
C56 0.027(2) 0.042(3) 0.044(3) -0.005(2) -0.001(2) 0.000(2)
C57 0.035(2) 0.043(3) 0.041(3) -0.007(2) 0.004(2) -0.001(2)
C58 0.037(3) 0.053(3) 0.045(3) -0.011(2) -0.002(2) 0.003(2)
C59 0.033(3) 0.058(3) 0.052(3) -0.012(3) -0.001(2) -0.001(2)
C60 0.033(3) 0.052(3) 0.051(3) -0.013(2) 0.002(2) -0.010(2)
C61 0.035(3) 0.042(3) 0.042(3) -0.007(2) 0.002(2) -0.001(2)
C62 0.035(3) 0.074(4) 0.075(4) -0.011(3) -0.010(3) -0.002(3)
C63 0.029(6) 0.116(12) 0.109(10) -0.033(9) -0.007(6) 0.006(9)
C64 0.050(9) 0.203(19) 0.075(8) 0.029(11) -0.036(7) -0.038(12)
C65 0.047(7) 0.093(7) 0.121(14) -0.030(7) -0.025(8) -0.010(6)
C63X 0.034(8) 0.15(2) 0.120(12) 0.031(12) 0.006(7) -0.019(13)
C64X 0.036(8) 0.100(9) 0.100(13) 0.018(8) -0.029(9) 0.000(8)
C65X 0.087(13) 0.120(14) 0.129(16) -0.052(14) -0.065(11) 0.014(11)
C66 0.040(3) 0.044(3) 0.042(3) -0.004(2) 0.007(2) -0.006(2)
C67 0.031(2) 0.032(2) 0.046(3) 0.000(2) -0.003(2) -0.0039(19)
C68 0.037(3) 0.035(3) 0.042(3) -0.003(2) 0.000(2) -0.001(2)
C69 0.031(2) 0.047(3) 0.057(3) -0.005(2) 0.003(2) -0.003(2)
C70 0.034(3) 0.045(3) 0.049(3) -0.007(2) -0.002(2) -0.003(2)
C71 0.032(2) 0.046(3) 0.044(3) -0.005(2) -0.003(2) 0.003(2)
C72 0.031(2) 0.036(2) 0.042(3) 0.004(2) 0.000(2) 0.0033(19)
C73 0.039(3) 0.066(4) 0.072(4) -0.023(3) 0.002(3) -0.010(3)
C74 0.128(6) 0.084(5) 0.109(6) -0.025(4) 0.033(5) -0.072(5)
C75 0.071(4) 0.077(4) 0.087(5) -0.039(4) 0.010(3) -0.023(3)
C76 0.052(4) 0.131(7) 0.161(8) -0.075(6) -0.043(4) 0.008(4)
C77 0.033(2) 0.040(3) 0.047(3) 0.004(2) 0.000(2) 0.000(2)
C78 0.026(2) 0.035(3) 0.049(3) -0.003(2) 0.005(2) 0.0004(19)
C79 0.027(2) 0.037(3) 0.047(3) 0.004(2) 0.001(2) 0.0001(19)
C80 0.032(2) 0.041(3) 0.042(3) 0.001(2) 0.000(2) 0.001(2)
C81 0.035(2) 0.038(3) 0.039(3) 0.000(2) 0.004(2) 0.000(2)
C82 0.031(2) 0.038(3) 0.040(3) 0.005(2) 0.003(2) 0.0002(19)
C83 0.030(2) 0.041(3) 0.037(3) 0.002(2) 0.0015(19) -0.002(2)
C84 0.044(3) 0.045(3) 0.043(3) -0.004(2) -0.002(2) 0.005(2)
C85 0.080(4) 0.064(4) 0.052(3) -0.012(3) 0.009(3) 0.014(3)
C86 0.057(3) 0.045(3) 0.072(4) -0.011(3) -0.009(3) 0.008(3)
C87 0.060(3) 0.046(3) 0.068(4) -0.004(3) -0.015(3) -0.008(3)
C88 0.032(2) 0.043(3) 0.041(3) 0.003(2) 0.002(2) -0.001(2)
N1 0.087(7) 0.70(3) 0.214(14) 0.244(18) 0.055(8) 0.036(16)
C89 0.20(2) 0.63(4) 0.40(4) 0.31(2) 0.01(2) 0.12(2)
C90 0.187(15) 0.57(3) 0.219(14) 0.316(15) 0.141(12) 0.248(17)
N2 0.42(2) 0.327(18) 0.106(9) 0.030(10) 0.041(11) 0.282(17)
C91 0.207(13) 0.131(9) 0.066(6) 0.000(6) 0.033(7) 0.073(8)
C92 0.104(5) 0.070(5) 0.083(5) -0.009(4) 0.024(4) -0.004(4)
N2X 0.07(2) 0.10(2) 0.09(2) -0.026(19) 0.018(18) 0.010(12)
C91X 0.07(2) 0.06(2) 0.06(2) -0.005(17) 0.018(18) 0.017(11)
C92X 0.104(5) 0.070(5) 0.083(5) -0.009(4) 0.024(4) -0.004(4)
N3 0.154(6) 0.110(5) 0.099(5) 0.020(4) -0.026(5) 0.035(5)
C93 0.084(5) 0.079(4) 0.056(4) 0.001(3) -0.002(3) 0.010(4)
C94 0.130(7) 0.227(11) 0.050(4) 0.019(5) -0.015(4) 0.038(7)
N4 0.249(15) 0.48(2) 0.148(11) 0.051(13) 0.051(8) 0.073(15)
C95 0.117(8) 0.190(10) 0.080(6) 0.014(7) 0.001(5) 0.017(7)
C96 0.45(3) 0.254(16) 0.168(12) 0.114(12) 0.146(13) 0.154(16)

loop_
_atom_type_symbol
_atom_type_description
_atom_type_scat_dispersion_real
_atom_type_scat_dispersion_imag
_atom_type_scat_source
C C 0.0033 0.0016 'International Tables Vol C Tables 4.2.6.8 and 6.1.1.4'
H H 0.0000 0.0000 'International Tables Vol C Tables 4.2.6.8 and 6.1.1.4'
N N 0.0061 0.0033 'International Tables Vol C Tables 4.2.6.8 and 6.1.1.4'
O O 0.0106 0.0060 'International Tables Vol C Tables 4.2.6.8 and 6.1.1.4'

loop_
_geom_angle_atom_site_label_1
_geom_angle_atom_site_label_2
_geom_angle_atom_site_label_3
_geom_angle
O1 C1 C2 120.6(4)
O1 C1 C6 118.5(4)
C2 C1 C6 121.0(4)
C1 C2 C3 118.6(4)
C1 C2 C88 121.9(4)
C3 C2 C88 119.5(4)
C4 C3 C2 122.8(4)
C3 C4 C5 116.4(4)
C3 C4 C7 120.7(4)
C5 C4 C7 122.9(4)
C6 C5 C4 123.0(4)
C5 C6 C1 118.2(4)
C5 C6 C11 120.3(4)
C1 C6 C11 121.5(4)
C10 C7 C8 109.2(5)
C10 C7 C4 112.5(4)
C8 C7 C4 108.0(4)
C10 C7 C9 107.6(5)
C8 C7 C9 109.2(5)
C4 C7 C9 110.3(4)
C13 C11 C6 111.3(4)
O2 C12 C17 118.8(4)
O2 C12 C13 119.5(4)
C17 C12 C13 121.7(4)
C12 C13 C14 117.5(4)
C12 C13 C11 122.1(4)
C14 C13 C11 120.4(4)
C15 C14 C13 123.0(4)
C14 C15 C16 117.0(4)
C14 C15 C18 123.5(4)
C16 C15 C18 119.5(4)
C17 C16 C15 122.7(4)
C16 C17 C12 118.1(4)
C16 C17 C22 120.2(4)
C12 C17 C22 121.7(4)
C15 C18 C19 109.3(4)
C15 C18 C21 112.2(4)
C19 C18 C21 108.3(4)
C15 C18 C20 109.6(4)
C19 C18 C20 109.5(4)
C21 C18 C20 107.8(4)
C17 C22 C24 114.6(4)
O3 C23 C24 120.6(4)
O3 C23 C28 117.9(4)
C24 C23 C28 121.5(4)
C23 C24 C25 118.2(4)
C23 C24 C22 122.3(4)
C25 C24 C22 119.4(4)
C26 C25 C24 122.8(4)
C25 C26 C27 116.4(4)
C25 C26 C29 122.6(4)
C27 C26 C29 121.0(4)
C28 C27 C26 123.3(4)
C27 C28 C23 117.7(4)
C27 C28 C33 120.5(4)
C23 C28 C33 121.7(4)
C31 C29 C32 111.4(5)
C31 C29 C30 105.7(5)
C32 C29 C30 108.3(5)
C31 C29 C26 112.1(4)
C32 C29 C26 108.7(4)
C30 C29 C26 110.6(4)
C28 C33 C35 112.5(4)
O4 C34 C39 117.5(4)
O4 C34 C35 120.8(4)
C39 C34 C35 121.7(4)
C34 C35 C36 117.3(4)
C34 C35 C33 122.4(4)
C36 C35 C33 120.2(4)
C37 C36 C35 123.2(4)
C38 C37 C36 116.9(4)
C38 C37 C40 121.6(4)
C36 C37 C40 121.5(4)
C37 C38 C39 122.1(4)
C34 C39 C38 118.8(4)
C34 C39 C44 122.0(4)
C38 C39 C44 119.2(4)
C43X C40 C42X 117.2(10)
C42 C40 C41 112.8(7)
C43X C40 C37 114.3(8)
C42 C40 C37 113.5(5)
C42X C40 C37 109.3(9)
C41 C40 C37 109.3(5)
C42 C40 C43 106.2(7)
C41 C40 C43 105.4(6)
C37 C40 C43 109.3(4)
C43X C40 C41X 106.3(10)
C42X C40 C41X 104.1(9)
C37 C40 C41X 104.3(7)
C46 C44 C39 112.5(4)
C50 C45 O5 117.4(4)
C50 C45 C46 121.3(4)
O5 C45 C46 121.2(4)
C47 C46 C45 118.5(4)
C47 C46 C44 119.5(4)
C45 C46 C44 122.0(4)
C46 C47 C48 121.9(4)
C49 C48 C47 117.5(4)
C49 C48 C51 123.5(4)
C47 C48 C51 118.9(4)
C48 C49 C50 122.1(4)
C45 C50 C49 118.6(4)
C45 C50 C55 121.0(4)
C49 C50 C55 120.4(4)
C52 C51 C54 109.1(4)
C52 C51 C48 109.8(4)
C54 C51 C48 109.5(4)
C52 C51 C53 107.5(4)
C54 C51 C53 109.1(4)
C48 C51 C53 112.0(4)
C57 C55 C50 110.6(4)
C61 C56 O6 117.5(4)
C61 C56 C57 121.5(4)
O6 C56 C57 121.1(4)
C58 C57 C56 117.7(4)
C58 C57 C55 119.9(4)
C56 C57 C55 122.2(4)
C59 C58 C57 122.9(5)
C58 C59 C60 117.2(4)
C58 C59 C62 121.3(5)
C60 C59 C62 121.6(4)
C61 C60 C59 122.2(4)
C56 C61 C60 118.4(4)
C56 C61 C66 121.8(4)
C60 C61 C66 119.8(4)
C64 C62 C63 114.0(10)
C64 C62 C59 110.6(7)
C63X C62 C59 108.9(10)
C63 C62 C59 107.3(7)
C63X C62 C65X 115.6(12)
C59 C62 C65X 109.0(7)
C63X C62 C64X 107.0(10)
C59 C62 C64X 111.0(7)
C65X C62 C64X 105.1(10)
C64 C62 C65 109.5(9)
C63 C62 C65 104.0(9)
C59 C62 C65 111.3(6)
C61 C66 C68 111.9(4)
C72 C67 C68 121.5(4)
C72 C67 O7 117.2(4)
C68 C67 O7 121.3(4)
C67 C68 C69 118.1(4)
C67 C68 C66 121.9(4)
C69 C68 C66 120.0(4)
C70 C69 C68 123.0(4)
C71 C70 C69 116.9(4)
C71 C70 C73 122.6(4)
C69 C70 C73 120.5(4)
C70 C71 C72 122.1(4)
C67 C72 C71 118.5(4)
C67 C72 C77 122.7(4)
C71 C72 C77 118.8(4)
C74 C73 C76 110.8(6)
C74 C73 C70 109.3(5)
C76 C73 C70 108.7(5)
C74 C73 C75 108.3(5)
C76 C73 C75 107.7(5)
C70 C73 C75 112.0(4)
C79 C77 C72 111.9(4)
C83 C78 C79 121.9(4)
C83 C78 O8 118.0(4)
C79 C78 O8 120.1(4)
C78 C79 C80 117.5(4)
C78 C79 C77 122.9(4)
C80 C79 C77 119.6(4)
C79 C80 C81 123.4(4)
C82 C81 C80 116.4(4)
C82 C81 C84 123.9(4)
C80 C81 C84 119.6(4)
C81 C82 C83 122.9(4)
C78 C83 C82 117.9(4)
C78 C83 C88 121.9(4)
C82 C83 C88 120.2(4)
C86 C84 C81 111.7(4)
C86 C84 C85 108.3(4)
C81 C84 C85 109.7(4)
C86 C84 C87 108.9(4)
C81 C84 C87 109.1(4)
C85 C84 C87 108.9(4)
C83 C88 C2 111.3(4)
N1 C89 C90 159(4)
N2 C91 C92 178.1(18)
N3 C93 C94 176.9(9)
N4 C95 C96 165.3(18)

loop_
_geom_bond_atom_site_label_1
_geom_bond_atom_site_label_2
_geom_bond_distance
O1 C1 1.383(5)
O2 C12 1.387(5)
O3 C23 1.384(5)
O4 C34 1.385(5)
O5 C45 1.388(5)
O6 C56 1.391(5)
O7 C67 1.391(5)
O8 C78 1.398(5)
C1 C2 1.384(6)
C1 C6 1.398(6)
C2 C3 1.390(6)
C2 C88 1.527(6)
C3 C4 1.389(6)
C4 C5 1.396(6)
C4 C7 1.531(6)
C5 C6 1.387(6)
C6 C11 1.509(6)
C7 C10 1.513(7)
C7 C8 1.521(7)
C7 C9 1.535(7)
C11 C13 1.505(6)
C12 C17 1.392(6)
C12 C13 1.398(6)
C13 C14 1.400(6)
C14 C15 1.383(6)
C15 C16 1.397(6)
C15 C18 1.526(6)
C16 C17 1.390(6)
C17 C22 1.504(6)
C18 C19 1.531(7)
C18 C21 1.533(7)
C18 C20 1.534(7)
C22 C24 1.516(6)
C23 C24 1.387(6)
C23 C28 1.398(6)
C24 C25 1.397(6)
C25 C26 1.390(6)
C26 C27 1.396(6)
C26 C29 1.533(6)
C27 C28 1.390(6)
C28 C33 1.511(6)
C29 C31 1.503(7)
C29 C32 1.511(7)
C29 C30 1.518(7)
C33 C35 1.515(6)
C34 C39 1.388(6)
C34 C35 1.390(6)
C35 C36 1.400(6)
C36 C37 1.393(6)
C37 C38 1.391(6)
C37 C40 1.537(6)
C38 C39 1.393(6)
C39 C44 1.520(6)
C40 C43X 1.471(12)
C40 C42 1.495(9)
C40 C42X 1.502(14)
C40 C41 1.504(8)
C40 C43 1.569(7)
C40 C41X 1.596(11)
C44 C46 1.515(6)
C45 C50 1.386(6)
C45 C46 1.393(6)
C46 C47 1.391(6)
C47 C48 1.405(6)
C48 C49 1.381(6)
C48 C51 1.531(6)
C49 C50 1.401(6)
C50 C55 1.516(6)
C51 C52 1.524(7)
C51 C54 1.526(7)
C51 C53 1.536(7)
C55 C57 1.506(6)
C56 C61 1.389(6)
C56 C57 1.393(6)
C57 C58 1.392(6)
C58 C59 1.386(7)
C59 C60 1.392(7)
C59 C62 1.535(6)
C60 C61 1.390(6)
C61 C66 1.512(6)
C62 C64 1.468(12)
C62 C63X 1.497(12)
C62 C63 1.532(11)
C62 C65X 1.549(11)
C62 C64X 1.565(13)
C62 C65 1.587(10)
C66 C68 1.512(6)
C67 C72 1.383(6)
C67 C68 1.384(6)
C68 C69 1.394(6)
C69 C70 1.389(6)
C70 C71 1.388(6)
C70 C73 1.527(6)
C71 C72 1.404(6)
C72 C77 1.507(6)
C73 C74 1.526(9)
C73 C76 1.526(8)
C73 C75 1.529(7)
C77 C79 1.506(6)
C78 C83 1.388(6)
C78 C79 1.388(6)
C79 C80 1.390(6)
C80 C81 1.392(6)
C81 C82 1.386(6)
C81 C84 1.530(6)
C82 C83 1.395(6)
C83 C88 1.510(6)
C84 C86 1.528(6)
C84 C85 1.531(7)
C84 C87 1.532(7)
N1 C89 1.114(16)
C89 C90 1.431(16)
N2 C91 1.133(11)
C91 C92 1.378(11)
N2X C91X 1.110(17)
N3 C93 1.115(7)
C93 C94 1.417(8)
N4 C95 1.068(10)
C95 C96 1.386(11)

loop_
_geom_hbond_atom_site_label_D
_geom_hbond_atom_site_label_H
_geom_hbond_atom_site_label_A
_geom_hbond_distance_DH
_geom_hbond_distance_HA
_geom_hbond_distance_DA
_geom_hbond_angle_DHA
O1 H1 O8 0.84 1.93 2.763(4) 173.8
O2 H2 O1 0.84 1.87 2.693(4) 166.7
O3 H3 O2 0.84 1.81 2.648(4) 176.7
O4 H4 O3 0.84 1.78 2.606(4) 165.6
O5 H5 O4 0.84 1.78 2.619(4) 174.3
O6 H6 O5 0.84 1.85 2.681(4) 170.5
O7 H7 O6 0.84 1.90 2.743(4) 175.5
O8 H8 O7 0.84 1.92 2.763(4) 177.2

loop_
_geom_torsion_atom_site_label_1
_geom_torsion_atom_site_label_2
_geom_torsion_atom_site_label_3
_geom_torsion_atom_site_label_4
_geom_torsion
O1 C1 C2 C3 179.1(4)
C6 C1 C2 C3 -2.9(6)
O1 C1 C2 C88 -0.8(6)
C6 C1 C2 C88 177.2(4)
C1 C2 C3 C4 0.9(7)
C88 C2 C3 C4 -179.2(4)
C2 C3 C4 C5 1.2(6)
C2 C3 C4 C7 -178.2(4)
C3 C4 C5 C6 -1.6(7)
C7 C4 C5 C6 177.9(4)
C4 C5 C6 C1 -0.3(7)
C4 C5 C6 C11 177.6(4)
O1 C1 C6 C5 -179.4(4)
C2 C1 C6 C5 2.5(6)
O1 C1 C6 C11 2.8(6)
C2 C1 C6 C11 -175.3(4)
C3 C4 C7 C10 -171.9(5)
C5 C4 C7 C10 8.7(7)
C3 C4 C7 C8 67.6(6)
C5 C4 C7 C8 -111.9(5)
C3 C4 C7 C9 -51.7(6)
C5 C4 C7 C9 128.9(5)
C5 C6 C11 C13 -99.9(5)
C1 C6 C11 C13 77.9(5)
O2 C12 C13 C14 -178.6(4)
C17 C12 C13 C14 1.2(6)
O2 C12 C13 C11 0.5(6)
C17 C12 C13 C11 -179.7(4)
C6 C11 C13 C12 -101.1(5)
C6 C11 C13 C14 78.0(5)
C12 C13 C14 C15 0.1(6)
C11 C13 C14 C15 -179.0(4)
C13 C14 C15 C16 -1.6(6)
C13 C14 C15 C18 179.4(4)
C14 C15 C16 C17 1.9(6)
C18 C15 C16 C17 -179.1(4)
C15 C16 C17 C12 -0.6(6)
C15 C16 C17 C22 178.7(4)
O2 C12 C17 C16 178.8(4)
C13 C12 C17 C16 -0.9(6)
O2 C12 C17 C22 -0.5(6)
C13 C12 C17 C22 179.7(4)
C14 C15 C18 C19 112.7(5)
C16 C15 C18 C19 -66.4(5)
C14 C15 C18 C21 -7.5(6)
C16 C15 C18 C21 173.4(4)
C14 C15 C18 C20 -127.3(5)
C16 C15 C18 C20 53.7(6)
C16 C17 C22 C24 94.1(5)
C12 C17 C22 C24 -86.6(5)
O3 C23 C24 C25 179.9(4)
C28 C23 C24 C25 -3.2(6)
O3 C23 C24 C22 -3.2(6)
C28 C23 C24 C22 173.6(4)
C17 C22 C24 C23 93.3(5)
C17 C22 C24 C25 -89.8(5)
C23 C24 C25 C26 1.8(6)
C22 C24 C25 C26 -175.2(4)
C24 C25 C26 C27 0.1(6)
C24 C25 C26 C29 179.5(4)
C25 C26 C27 C28 -0.6(7)
C29 C26 C27 C28 180.0(4)
C26 C27 C28 C23 -0.7(6)
C26 C27 C28 C33 175.2(4)
O3 C23 C28 C27 179.6(4)
C24 C23 C28 C27 2.7(6)
O3 C23 C28 C33 3.8(6)
C24 C23 C28 C33 -173.1(4)
C25 C26 C29 C31 -20.8(7)
C27 C26 C29 C31 158.6(5)
C25 C26 C29 C32 102.7(6)
C27 C26 C29 C32 -77.9(6)
C25 C26 C29 C30 -138.5(5)
C27 C26 C29 C30 40.9(6)
C27 C28 C33 C35 -86.1(5)
C23 C28 C33 C35 89.6(5)
O4 C34 C35 C36 -179.9(4)
C39 C34 C35 C36 -0.3(6)
O4 C34 C35 C33 -2.7(6)
C39 C34 C35 C33 176.9(4)
C28 C33 C35 C34 -84.9(5)
C28 C33 C35 C36 92.2(5)
C34 C35 C36 C37 0.4(6)
C33 C35 C36 C37 -176.8(4)
C35 C36 C37 C38 -0.7(6)
C35 C36 C37 C40 178.2(4)
C36 C37 C38 C39 1.0(6)
C40 C37 C38 C39 -178.0(4)
O4 C34 C39 C38 -179.9(4)
C35 C34 C39 C38 0.5(6)
O4 C34 C39 C44 1.1(6)
C35 C34 C39 C44 -178.6(4)
C37 C38 C39 C34 -0.9(6)
C37 C38 C39 C44 178.2(4)
C38 C37 C40 C43X 7.3(10)
C36 C37 C40 C43X -171.6(9)
C38 C37 C40 C42 -155.2(8)
C36 C37 C40 C42 25.9(9)
C38 C37 C40 C42X -126.2(8)
C36 C37 C40 C42X 54.9(8)
C38 C37 C40 C41 78.0(7)
C36 C37 C40 C41 -100.9(7)
C38 C37 C40 C43 -36.8(7)
C36 C37 C40 C43 144.3(6)
C38 C37 C40 C41X 123.0(8)
C36 C37 C40 C41X -55.9(9)
C34 C39 C44 C46 -92.8(5)
C38 C39 C44 C46 88.2(5)
C50 C45 C46 C47 1.0(6)
O5 C45 C46 C47 -177.3(4)
C50 C45 C46 C44 -178.1(4)
O5 C45 C46 C44 3.7(6)
C39 C44 C46 C47 -94.8(5)
C39 C44 C46 C45 84.3(5)
C45 C46 C47 C48 0.0(6)
C44 C46 C47 C48 179.1(4)
C46 C47 C48 C49 -0.9(6)
C46 C47 C48 C51 179.1(4)
C47 C48 C49 C50 0.9(6)
C51 C48 C49 C50 -179.1(4)
O5 C45 C50 C49 177.3(4)
C46 C45 C50 C49 -1.0(6)
O5 C45 C50 C55 -0.1(6)
C46 C45 C50 C55 -178.5(4)
C48 C49 C50 C45 0.1(6)
C48 C49 C50 C55 177.5(4)
C49 C48 C51 C52 125.3(5)
C47 C48 C51 C52 -54.7(5)
C49 C48 C51 C54 -115.1(5)
C47 C48 C51 C54 64.9(6)
C49 C48 C51 C53 6.0(6)
C47 C48 C51 C53 -174.0(4)
C45 C50 C55 C57 97.6(5)
C49 C50 C55 C57 -79.8(5)
C61 C56 C57 C58 -3.0(7)
O6 C56 C57 C58 177.8(4)
C61 C56 C57 C55 173.2(4)
O6 C56 C57 C55 -6.0(7)
C50 C55 C57 C58 94.1(5)
C50 C55 C57 C56 -82.0(5)
C56 C57 C58 C59 0.9(7)
C55 C57 C58 C59 -175.4(4)
C57 C58 C59 C60 1.0(7)
C57 C58 C59 C62 -179.0(5)
C58 C59 C60 C61 -0.9(7)
C62 C59 C60 C61 179.1(5)
O6 C56 C61 C60 -177.7(4)
C57 C56 C61 C60 3.1(7)
O6 C56 C61 C66 1.2(6)
C57 C56 C61 C66 -178.1(4)
C59 C60 C61 C56 -1.1(7)
C59 C60 C61 C66 -179.9(4)
C58 C59 C62 C64 50.9(13)
C60 C59 C62 C64 -129.1(13)
C58 C59 C62 C63X -108.8(13)
C60 C59 C62 C63X 71.1(13)
C58 C59 C62 C63 -74.0(11)
C60 C59 C62 C63 105.9(10)
C58 C59 C62 C65X 124.2(14)
C60 C59 C62 C65X -55.9(15)
C58 C59 C62 C64X 8.8(12)
C60 C59 C62 C64X -171.3(11)
C58 C59 C62 C65 172.9(10)
C60 C59 C62 C65 -7.2(11)
C56 C61 C66 C68 -97.4(5)
C60 C61 C66 C68 81.4(5)
C72 C67 C68 C69 1.0(7)
O7 C67 C68 C69 -177.5(4)
C72 C67 C68 C66 -177.1(4)
O7 C67 C68 C66 4.3(7)
C61 C66 C68 C67 85.8(5)
C61 C66 C68 C69 -92.3(5)
C67 C68 C69 C70 0.2(7)
C66 C68 C69 C70 178.4(4)
C68 C69 C70 C71 -1.1(7)
C68 C69 C70 C73 178.3(5)
C69 C70 C71 C72 0.9(7)
C73 C70 C71 C72 -178.5(5)
C68 C67 C72 C71 -1.2(6)
O7 C67 C72 C71 177.4(4)
C68 C67 C72 C77 -177.5(4)
O7 C67 C72 C77 1.1(6)
C70 C71 C72 C67 0.2(7)
C70 C71 C72 C77 176.6(4)
C71 C70 C73 C74 122.9(6)
C69 C70 C73 C74 -56.4(7)
C71 C70 C73 C76 -116.0(6)
C69 C70 C73 C76 64.7(7)
C71 C70 C73 C75 2.9(7)
C69 C70 C73 C75 -176.4(5)
C67 C72 C77 C79 93.1(5)
C71 C72 C77 C79 -83.2(5)
C83 C78 C79 C80 1.8(6)
O8 C78 C79 C80 179.0(4)
C83 C78 C79 C77 -179.6(4)
O8 C78 C79 C77 -2.4(6)
C72 C77 C79 C78 -90.5(5)
C72 C77 C79 C80 88.1(5)
C78 C79 C80 C81 0.5(7)
C77 C79 C80 C81 -178.1(4)
C79 C80 C81 C82 -1.9(6)
C79 C80 C81 C84 179.2(4)
C80 C81 C82 C83 1.2(6)
C84 C81 C82 C83 -180.0(4)
C79 C78 C83 C82 -2.5(6)
O8 C78 C83 C82 -179.8(4)
C79 C78 C83 C88 174.3(4)
O8 C78 C83 C88 -3.0(6)
C81 C82 C83 C78 1.0(6)
C81 C82 C83 C88 -175.9(4)
C82 C81 C84 C86 0.3(6)
C80 C81 C84 C86 179.1(4)
C82 C81 C84 C85 -119.9(5)
C80 C81 C84 C85 58.9(6)
C82 C81 C84 C87 120.8(5)
C80 C81 C84 C87 -60.4(5)
C78 C83 C88 C2 -85.4(5)
C82 C83 C88 C2 91.3(5)
C1 C2 C88 C83 98.9(5)
C3 C2 C88 C83 -81.0(5)
